data_7032586
loop_
_publ_author_name
'Huang, Fang'
'Xing, Qifeng'
'Liang, Tongling'
'Flisak, Zygmunt'
'Ye, Bin'
'Hu, Xinquan'
'Yang, Wenhong'
'Sun, Wen-Hua'

_publ_section_title
;
 2-(1-Aryliminoethyl)-9-arylimino-5,6,7,8-tetrahydrocycloheptapyridyl
 iron(ii) dichloride: synthesis, characterization, and the highly active
 and tunable active species in ethylene polymerization.
;
_journal_issue 44
_journal_name_full 'Dalton transactions (Cambridge, England : 2003)'
_journal_page_first 16818
_journal_page_last 16829
_journal_paper_doi 10.1039/c4dt02102a
_journal_volume 43
_journal_year 2014
_chemical_formula_sum 'C32 H40 N3'
_chemical_formula_weight 466.67
_chemical_name_systematic
;
 ?
;
_space_group_IT_number 14
_symmetry_cell_setting monoclinic
_symmetry_space_group_name_Hall '-P 2ybc'
_symmetry_space_group_name_H-M 'P 1 21/c 1'
_atom_sites_solution_hydrogens geom
_atom_sites_solution_primary direct
_atom_sites_solution_secondary difmap
_audit_creation_method SHELXL-97
_cell_angle_alpha 90.00
_cell_angle_beta 92.03(3)
_cell_angle_gamma 90.00
_cell_formula_units_Z 4
_cell_length_a 7.8001(16)
_cell_length_b 14.869(3)
_cell_length_c 23.458(5)
_cell_measurement_temperature 173(2)
_cell_measurement_theta_max 25.68
_cell_measurement_theta_min 1.74
_cell_volume 2718.9(10)
_computing_cell_refinement 'CrystalClear (Rigaku Inc., 2007)'
_computing_data_collection 'CrystalClear (Rigaku Inc., 2007)'
_computing_data_reduction 'CrystalClear (Rigaku Inc., 2007)'
_computing_molecular_graphics 'XP in Siemens SHELXTL (Sheldrick, 1994)'
_computing_publication_material 'SHELX97 (Sheldrick, 1997)'
_computing_structure_refinement 'SHELXL-97 (Sheldrick, 1997)'
_computing_structure_solution 'SHELXS-97 (Sheldrick, 1990)'
_diffrn_ambient_temperature 173(2)
_diffrn_measured_fraction_theta_full 0.998
_diffrn_measured_fraction_theta_max 0.998
_diffrn_measurement_device_type 'MM007-HF CCD(Saturn 724+)'
_diffrn_measurement_method '\w scans at fixed \c = 45\%'
_diffrn_radiation_monochromator graphite
_diffrn_radiation_source 'fine-focus sealed tube'
_diffrn_radiation_type MoK\a
_diffrn_radiation_wavelength 0.71073
_diffrn_reflns_av_R_equivalents 0.0702
_diffrn_reflns_av_sigmaI/netI 0.0665
_diffrn_reflns_limit_h_max 9
_diffrn_reflns_limit_h_min -8
_diffrn_reflns_limit_k_max 16
_diffrn_reflns_limit_k_min -18
_diffrn_reflns_limit_l_max 28
_diffrn_reflns_limit_l_min -26
_diffrn_reflns_number 17021
_diffrn_reflns_theta_full 25.68
_diffrn_reflns_theta_max 25.68
_diffrn_reflns_theta_min 1.74
_diffrn_standards_decay_% none
_diffrn_standards_interval_count none
_diffrn_standards_interval_time none
_diffrn_standards_number none
_exptl_absorpt_coefficient_mu 0.066
_exptl_absorpt_correction_T_max 1.0000
_exptl_absorpt_correction_T_min 0.6264
_exptl_absorpt_correction_type empirical
_exptl_absorpt_process_details 'SADABS (Sheldrick, 1996)'
_exptl_crystal_colour yellow
_exptl_crystal_density_diffrn 1.140
_exptl_crystal_density_method 'not measured'
_exptl_crystal_description block
_exptl_crystal_F_000 1012
_exptl_crystal_size_max 0.499
_exptl_crystal_size_mid 0.251
_exptl_crystal_size_min 0.116
_refine_diff_density_max 0.406
_refine_diff_density_min -0.208
_refine_diff_density_rms 0.047
_refine_ls_extinction_method none
_refine_ls_goodness_of_fit_ref 1.163
_refine_ls_hydrogen_treatment constr
_refine_ls_matrix_type full
_refine_ls_number_parameters 332
_refine_ls_number_reflns 5165
_refine_ls_number_restraints 7
_refine_ls_restrained_S_all 1.166
_refine_ls_R_factor_gt 0.0763
_refine_ls_shift/su_max 0.000
_refine_ls_shift/su_mean 0.000
_refine_ls_structure_factor_coef Fsqd
_refine_ls_weighting_details 'calc w=1/[\s^2^(Fo^2^)+(0.0375P)^2^+2.1299P] where P=(Fo^2^+2Fc^2^)/3'
_refine_ls_weighting_scheme calc
_refine_ls_wR_factor_gt 0.1519
_refine_ls_wR_factor_ref 0.1618
_reflns_number_gt 4443
_reflns_number_total 5165
_reflns_threshold_expression >2sigma(I)
_cod_data_source_file c4dt02102a1.cif
_cod_data_source_block L2
_cod_depositor_comments
;
The following automatic conversions were performed:

'_symmetry_cell_setting' value 'Monoclinic' changed to 'monoclinic'
according to
/usr/data/users/saulius/crontab/automatic-downloads/rss-feeds/RSC/lib/dictionaries/cif_core.dic
dictionary named 'cif_core.dic' version 2.4.2 from 2011-04-26.

Automatic conversion script
Id: cif_fix_values 2827 2014-09-09 07:05:25Z andrius 

 Adding full bibliography for 7032586--7032588.cif.
;
_cod_original_sg_symbol_H-M P2(1)/c
_cod_database_code 7032586
_refine_ls_r_factor_ref 0.0915

loop_
_symmetry_equiv_pos_as_xyz
'x, y, z'
'-x, y+1/2, -z+1/2'
'-x, -y, -z'
'x, -y-1/2, z-1/2'

loop_
_atom_site_label
_atom_site_type_symbol
_atom_site_fract_x
_atom_site_fract_y
_atom_site_fract_z
_atom_site_U_iso_or_equiv
_atom_site_adp_type
_atom_site_occupancy
_atom_site_symmetry_multiplicity
_atom_site_calc_flag
_atom_site_refinement_flags
_atom_site_disorder_assembly
_atom_site_disorder_group
N1 N 0.0231(3) 0.60456(14) 0.06439(9) 0.0253(5) Uani 1 1 d . . .
N2 N 0.2649(2) 0.48153(14) 0.16784(8) 0.0234(5) Uani 1 1 d . . .
N3 N 0.4891(3) 0.45025(13) 0.25802(8) 0.0249(5) Uani 1 1 d . . .
C1 C 0.1567(4) 0.65887(17) 0.15536(11) 0.0316(6) Uani 1 1 d . . .
H1A H 0.1092 0.7174 0.1439 0.047 Uiso 1 1 calc R . .
H1B H 0.2813 0.6641 0.1614 0.047 Uiso 1 1 calc R . .
H1C H 0.1053 0.6395 0.1908 0.047 Uiso 1 1 calc R . .
C2 C 0.1174(3) 0.59098(17) 0.10936(10) 0.0239(5) Uani 1 1 d . . .
C3 C 0.1945(3) 0.49931(16) 0.11605(10) 0.0227(5) Uani 1 1 d . . .
C4 C 0.1908(3) 0.43751(17) 0.07192(10) 0.0261(6) Uani 1 1 d . . .
H4 H 0.1388 0.4521 0.0359 0.031 Uiso 1 1 calc R . .
C5 C 0.2645(3) 0.35398(18) 0.08149(11) 0.0277(6) Uani 1 1 d . . .
H5 H 0.2667 0.3112 0.0515 0.033 Uiso 1 1 calc R . .
C6 C 0.3352(3) 0.33267(17) 0.13508(10) 0.0244(5) Uani 1 1 d . . .
C7 C 0.3314(3) 0.39925(17) 0.17710(10) 0.0236(5) Uani 1 1 d . . .
C8 C 0.4043(3) 0.38412(17) 0.23630(10) 0.0249(5) Uani 1 1 d . . .
C9 C 0.3698(3) 0.29738(17) 0.26677(11) 0.0290(6) Uani 1 1 d . . .
H9A H 0.3310 0.3118 0.3055 0.035 Uiso 1 1 calc R . .
H9B H 0.4790 0.2638 0.2713 0.035 Uiso 1 1 calc R . .
C10 C 0.2369(4) 0.23607(19) 0.23758(12) 0.0348(6) Uani 1 1 d . . .
H10A H 0.1953 0.1926 0.2659 0.042 Uiso 1 1 calc R . .
H10B H 0.1377 0.2729 0.2242 0.042 Uiso 1 1 calc R . .
C11 C 0.3048(4) 0.18438(17) 0.18724(12) 0.0321(6) Uani 1 1 d . . .
H11A H 0.2065 0.1595 0.1645 0.039 Uiso 1 1 calc R . .
H11B H 0.3745 0.1331 0.2018 0.039 Uiso 1 1 calc R . .
C12 C 0.4153(3) 0.24229(18) 0.14791(11) 0.0305(6) Uani 1 1 d . . .
H12A H 0.5300 0.2514 0.1665 0.037 Uiso 1 1 calc R . .
H12B H 0.4310 0.2097 0.1117 0.037 Uiso 1 1 calc R . .
C18B C -0.3881(4) 0.5551(2) 0.07340(13) 0.0396(7) Uani 1 1 d . . .
H18A H -0.4743 0.5794 0.0462 0.059 Uiso 1 1 calc R . .
H18B H -0.4420 0.5110 0.0981 0.059 Uiso 1 1 calc R . .
H18C H -0.2966 0.5259 0.0526 0.059 Uiso 1 1 calc R . .
C18A C -0.3124(4) 0.63138(19) 0.10970(11) 0.0334(6) Uani 1 1 d . . .
H18D H -0.4051 0.6600 0.1311 0.040 Uiso 1 1 calc R . .
H18E H -0.2278 0.6062 0.1378 0.040 Uiso 1 1 calc R . .
C18 C -0.2260(3) 0.70194(17) 0.07455(10) 0.0271(6) Uani 1 1 d . . .
C13 C -0.0593(3) 0.68895(17) 0.05466(10) 0.0249(6) Uani 1 1 d . . .
C14 C 0.0205(3) 0.75347(17) 0.02102(11) 0.0284(6) Uani 1 1 d . . .
C15 C -0.0725(3) 0.83040(18) 0.00577(12) 0.0322(6) Uani 1 1 d . . .
H15 H -0.0219 0.8744 -0.0177 0.039 Uiso 1 1 calc R . .
C16 C -0.2379(3) 0.84397(18) 0.02426(11) 0.0318(6) Uani 1 1 d . . .
H16 H -0.2997 0.8965 0.0130 0.038 Uiso 1 1 calc R . .
C17 C -0.3120(3) 0.78133(18) 0.05883(11) 0.0312(6) Uani 1 1 d . . .
H17 H -0.4236 0.7921 0.0723 0.037 Uiso 1 1 calc R . .
C14A C 0.1998(3) 0.74028(19) 0.00089(13) 0.0372(7) Uani 1 1 d . . .
H14A H 0.2705 0.7124 0.0320 0.045 Uiso 1 1 calc R . .
H14B H 0.2500 0.7998 -0.0073 0.045 Uiso 1 1 calc R . .
C14B C 0.2089(4) 0.6816(2) -0.05225(15) 0.0499(8) Uani 1 1 d . . .
H14C H 0.1452 0.7106 -0.0840 0.075 Uiso 1 1 calc R . .
H14D H 0.1583 0.6227 -0.0447 0.075 Uiso 1 1 calc R . .
H14E H 0.3290 0.6740 -0.0622 0.075 Uiso 1 1 calc R . .
C19 C 0.5604(3) 0.44694(16) 0.31466(10) 0.0232(5) Uani 1 1 d . . .
C20 C 0.7298(3) 0.41661(17) 0.32373(11) 0.0265(6) Uani 1 1 d . . .
C20A C 0.8304(3) 0.38098(19) 0.27478(11) 0.0335(6) Uani 1 1 d . . .
H20A H 0.7603 0.3354 0.2539 0.040 Uiso 1 1 calc R . .
H20B H 0.9351 0.3508 0.2903 0.040 Uiso 1 1 calc R . .
C20B C 0.8827(4) 0.4544(2) 0.23279(14) 0.0487(8) Uani 1 1 d . . .
H20C H 0.9398 0.4267 0.2006 0.073 Uiso 1 1 calc R . .
H20D H 0.9614 0.4966 0.2522 0.073 Uiso 1 1 calc R . .
H20E H 0.7802 0.4867 0.2187 0.073 Uiso 1 1 calc R . .
C21 C 0.8027(3) 0.42356(18) 0.37847(11) 0.0290(6) Uani 1 1 d . . .
H21 H 0.9160 0.4021 0.3858 0.035 Uiso 1 1 calc R . .
C22 C 0.7130(3) 0.46120(18) 0.42246(11) 0.0299(6) Uani 1 1 d . . .
H22 H 0.7656 0.4662 0.4595 0.036 Uiso 1 1 calc R . .
C23 C 0.5473(3) 0.49153(17) 0.41258(11) 0.0280(6) Uani 1 1 d . . .
H23 H 0.4870 0.5176 0.4430 0.034 Uiso 1 1 calc R . .
C24 C 0.4672(3) 0.48453(17) 0.35878(11) 0.0267(6) Uani 1 1 d . A .
C24A C 0.2866(4) 0.5163(2) 0.34587(12) 0.0395(7) Uani 1 1 d D . .
H24A H 0.2865 0.5521 0.3103 0.047 Uiso 0.749(6) 1 calc PR A 1
H24B H 0.2138 0.4628 0.3383 0.047 Uiso 0.749(6) 1 calc PR A 1
H24C H 0.2395 0.4729 0.3174 0.047 Uiso 0.251(6) 1 calc PR A 2
H24D H 0.2250 0.5044 0.3813 0.047 Uiso 0.251(6) 1 calc PR A 2
C24B C 0.2058(4) 0.5705(2) 0.38989(15) 0.0302(10) Uani 0.749(6) 1 d PDU A 1
H24E H 0.1966 0.5346 0.4247 0.045 Uiso 0.749(6) 1 calc PR A 1
H24F H 0.0911 0.5890 0.3762 0.045 Uiso 0.749(6) 1 calc PR A 1
H24G H 0.2760 0.6239 0.3981 0.045 Uiso 0.749(6) 1 calc PR A 1
C24C C 0.2248(14) 0.6011(6) 0.3269(5) 0.038(3) Uani 0.251(6) 1 d PDU A 2
H24H H 0.2582 0.6473 0.3549 0.058 Uiso 0.251(6) 1 calc PR A 2
H24I H 0.0995 0.5991 0.3224 0.058 Uiso 0.251(6) 1 calc PR A 2
H24J H 0.2740 0.6156 0.2901 0.058 Uiso 0.251(6) 1 calc PR A 2

loop_
_atom_site_aniso_label
_atom_site_aniso_U_11
_atom_site_aniso_U_22
_atom_site_aniso_U_33
_atom_site_aniso_U_23
_atom_site_aniso_U_13
_atom_site_aniso_U_12
N1 0.0291(11) 0.0228(11) 0.0237(11) 0.0005(9) -0.0033(9) 0.0010(9)
N2 0.0245(10) 0.0250(12) 0.0204(11) -0.0002(9) -0.0021(8) 0.0001(9)
N3 0.0319(11) 0.0224(11) 0.0201(11) -0.0010(9) -0.0033(9) 0.0027(9)
C1 0.0428(16) 0.0237(14) 0.0274(14) -0.0035(11) -0.0107(12) 0.0038(11)
C2 0.0273(12) 0.0253(14) 0.0188(12) -0.0009(10) -0.0019(10) -0.0028(10)
C3 0.0225(12) 0.0236(13) 0.0218(13) 0.0004(10) -0.0012(10) -0.0021(10)
C4 0.0285(13) 0.0291(14) 0.0202(13) -0.0012(11) -0.0051(10) 0.0009(11)
C5 0.0294(13) 0.0293(15) 0.0244(13) -0.0075(11) -0.0008(10) -0.0011(11)
C6 0.0266(12) 0.0234(14) 0.0232(13) -0.0012(10) 0.0010(10) 0.0010(10)
C7 0.0236(12) 0.0263(14) 0.0207(13) -0.0002(10) -0.0008(10) -0.0013(10)
C8 0.0261(12) 0.0264(14) 0.0222(13) -0.0002(11) 0.0005(10) 0.0044(10)
C9 0.0410(15) 0.0229(14) 0.0227(13) 0.0025(11) -0.0025(11) -0.0033(11)
C10 0.0414(16) 0.0282(15) 0.0348(16) -0.0010(12) 0.0025(12) -0.0064(12)
C11 0.0425(16) 0.0187(14) 0.0352(15) -0.0034(11) 0.0027(12) 0.0000(11)
C12 0.0357(14) 0.0261(15) 0.0297(14) -0.0035(11) 0.0016(11) 0.0072(11)
C18B 0.0404(16) 0.0346(17) 0.0442(18) 0.0016(13) 0.0076(13) -0.0052(13)
C18A 0.0382(15) 0.0358(16) 0.0263(14) 0.0013(12) 0.0016(11) 0.0065(12)
C18 0.0318(13) 0.0287(14) 0.0203(13) -0.0051(11) -0.0053(10) 0.0011(11)
C13 0.0312(13) 0.0218(13) 0.0209(12) -0.0032(10) -0.0093(10) 0.0001(10)
C14 0.0293(13) 0.0243(14) 0.0310(14) -0.0023(11) -0.0068(11) -0.0005(11)
C15 0.0363(15) 0.0234(14) 0.0363(16) 0.0003(12) -0.0072(12) -0.0037(11)
C16 0.0365(15) 0.0272(15) 0.0309(15) -0.0027(12) -0.0112(12) 0.0066(11)
C17 0.0353(14) 0.0305(15) 0.0272(14) -0.0062(12) -0.0081(11) 0.0050(12)
C14A 0.0307(14) 0.0294(16) 0.0512(18) 0.0115(13) -0.0024(13) -0.0024(12)
C14B 0.0408(17) 0.0391(19) 0.071(2) -0.0022(16) 0.0170(16) -0.0024(14)
C19 0.0319(13) 0.0176(12) 0.0198(12) 0.0022(10) -0.0051(10) -0.0037(10)
C20 0.0297(13) 0.0247(14) 0.0249(13) 0.0047(11) -0.0001(10) -0.0029(10)
C20A 0.0331(14) 0.0409(17) 0.0265(14) 0.0038(12) 0.0011(11) 0.0030(12)
C20B 0.0380(17) 0.067(2) 0.0411(18) 0.0187(16) 0.0057(14) -0.0024(15)
C21 0.0267(13) 0.0329(15) 0.0271(14) 0.0052(11) -0.0049(11) -0.0028(11)
C22 0.0349(14) 0.0329(16) 0.0214(13) 0.0034(11) -0.0076(11) -0.0071(11)
C23 0.0351(14) 0.0256(14) 0.0230(13) -0.0024(11) -0.0044(11) -0.0035(11)
C24 0.0319(13) 0.0198(13) 0.0280(14) -0.0010(11) -0.0042(11) -0.0010(10)
C24A 0.0373(15) 0.0401(18) 0.0400(17) -0.0142(14) -0.0125(13) 0.0107(13)
C24B 0.0281(18) 0.031(2) 0.031(2) -0.0050(15) 0.0002(15) 0.0052(15)
C24C 0.033(6) 0.035(7) 0.047(7) -0.002(5) -0.002(5) 0.003(5)

loop_
_atom_type_symbol
_atom_type_description
_atom_type_scat_dispersion_real
_atom_type_scat_dispersion_imag
_atom_type_scat_source
C C 0.0033 0.0016 'International Tables Vol C Tables 4.2.6.8 and 6.1.1.4'
H H 0.0000 0.0000 'International Tables Vol C Tables 4.2.6.8 and 6.1.1.4'
N N 0.0061 0.0033 'International Tables Vol C Tables 4.2.6.8 and 6.1.1.4'

loop_
_geom_angle_atom_site_label_1
_geom_angle_atom_site_label_2
_geom_angle_atom_site_label_3
_geom_angle
C2 N1 C13 120.9(2)
C3 N2 C7 118.0(2)
C8 N3 C19 121.6(2)
C2 C1 H1A 109.5
C2 C1 H1B 109.5
H1A C1 H1B 109.5
C2 C1 H1C 109.5
H1A C1 H1C 109.5
H1B C1 H1C 109.5
N1 C2 C3 116.6(2)
N1 C2 C1 125.7(2)
C3 C2 C1 117.8(2)
N2 C3 C4 122.9(2)
N2 C3 C2 115.1(2)
C4 C3 C2 121.9(2)
C5 C4 C3 118.5(2)
C5 C4 H4 120.8
C3 C4 H4 120.8
C4 C5 C6 120.0(2)
C4 C5 H5 120.0
C6 C5 H5 120.0
C5 C6 C7 117.3(2)
C5 C6 C12 122.1(2)
C7 C6 C12 120.6(2)
N2 C7 C6 123.3(2)
N2 C7 C8 114.7(2)
C6 C7 C8 122.0(2)
N3 C8 C7 115.3(2)
N3 C8 C9 124.6(2)
C7 C8 C9 120.0(2)
C8 C9 C10 115.4(2)
C8 C9 H9A 108.4
C10 C9 H9A 108.4
C8 C9 H9B 108.4
C10 C9 H9B 108.4
H9A C9 H9B 107.5
C11 C10 C9 113.6(2)
C11 C10 H10A 108.8
C9 C10 H10A 108.8
C11 C10 H10B 108.8
C9 C10 H10B 108.8
H10A C10 H10B 107.7
C10 C11 C12 113.5(2)
C10 C11 H11A 108.9
C12 C11 H11A 108.9
C10 C11 H11B 108.9
C12 C11 H11B 108.9
H11A C11 H11B 107.7
C6 C12 C11 112.3(2)
C6 C12 H12A 109.1
C11 C12 H12A 109.1
C6 C12 H12B 109.1
C11 C12 H12B 109.1
H12A C12 H12B 107.9
C18A C18B H18A 109.5
C18A C18B H18B 109.5
H18A C18B H18B 109.5
C18A C18B H18C 109.5
H18A C18B H18C 109.5
H18B C18B H18C 109.5
C18 C18A C18B 112.6(2)
C18 C18A H18D 109.1
C18B C18A H18D 109.1
C18 C18A H18E 109.1
C18B C18A H18E 109.1
H18D C18A H18E 107.8
C17 C18 C13 117.8(2)
C17 C18 C18A 120.7(2)
C13 C18 C18A 121.4(2)
C14 C13 C18 121.7(2)
C14 C13 N1 119.1(2)
C18 C13 N1 118.9(2)
C15 C14 C13 117.9(2)
C15 C14 C14A 120.5(2)
C13 C14 C14A 121.6(2)
C16 C15 C14 121.3(3)
C16 C15 H15 119.4
C14 C15 H15 119.4
C17 C16 C15 120.0(2)
C17 C16 H16 120.0
C15 C16 H16 120.0
C16 C17 C18 121.2(3)
C16 C17 H17 119.4
C18 C17 H17 119.4
C14 C14A C14B 113.7(2)
C14 C14A H14A 108.8
C14B C14A H14A 108.8
C14 C14A H14B 108.8
C14B C14A H14B 108.8
H14A C14A H14B 107.7
C14A C14B H14C 109.5
C14A C14B H14D 109.5
H14C C14B H14D 109.5
C14A C14B H14E 109.5
H14C C14B H14E 109.5
H14D C14B H14E 109.5
C24 C19 C20 121.7(2)
C24 C19 N3 118.7(2)
C20 C19 N3 119.1(2)
C21 C20 C19 117.9(2)
C21 C20 C20A 121.5(2)
C19 C20 C20A 120.6(2)
C20 C20A C20B 113.3(2)
C20 C20A H20A 108.9
C20B C20A H20A 108.9
C20 C20A H20B 108.9
C20B C20A H20B 108.9
H20A C20A H20B 107.7
C20A C20B H20C 109.5
C20A C20B H20D 109.5
H20C C20B H20D 109.5
C20A C20B H20E 109.5
H20C C20B H20E 109.5
H20D C20B H20E 109.5
C22 C21 C20 121.2(2)
C22 C21 H21 119.4
C20 C21 H21 119.4
C23 C22 C21 120.1(2)
C23 C22 H22 120.0
C21 C22 H22 120.0
C22 C23 C24 121.0(3)
C22 C23 H23 119.5
C24 C23 H23 119.5
C23 C24 C19 118.1(2)
C23 C24 C24A 123.0(2)
C19 C24 C24A 118.8(2)
C24C C24A C24B 65.4(5)
C24C C24A C24 130.4(5)
C24B C24A C24 116.9(2)
C24C C24A H24A 42.8
C24B C24A H24A 108.1
C24 C24A H24A 108.1
C24C C24A H24B 118.2
C24B C24A H24B 108.1
C24 C24A H24B 108.1
H24A C24A H24B 107.3
C24C C24A H24C 104.7
C24B C24A H24C 132.4
C24 C24A H24C 104.7
H24A C24A H24C 78.0
H24B C24A H24C 32.7
C24C C24A H24D 104.7
C24B C24A H24D 43.6
C24 C24A H24D 104.7
H24A C24A H24D 144.9
H24B C24A H24D 73.5
H24C C24A H24D 105.7
C24A C24B H24E 109.5
C24A C24B H24F 109.5
C24A C24B H24G 109.5
C24A C24C H24H 109.5
C24A C24C H24I 109.5
H24H C24C H24I 109.5
C24A C24C H24J 109.5
H24H C24C H24J 109.5
H24I C24C H24J 109.5

loop_
_geom_bond_atom_site_label_1
_geom_bond_atom_site_label_2
_geom_bond_distance
N1 C2 1.280(3)
N1 C13 1.425(3)
N2 C3 1.342(3)
N2 C7 1.344(3)
N3 C8 1.281(3)
N3 C19 1.423(3)
C1 C2 1.501(3)
C1 H1A 0.9800
C1 H1B 0.9800
C1 H1C 0.9800
C2 C3 1.496(3)
C3 C4 1.384(3)
C4 C5 1.384(4)
C4 H4 0.9500
C5 C6 1.391(3)
C5 H5 0.9500
C6 C7 1.398(3)
C6 C12 1.508(3)
C7 C8 1.499(3)
C8 C9 1.503(3)
C9 C10 1.525(3)
C9 H9A 0.9900
C9 H9B 0.9900
C10 C11 1.520(4)
C10 H10A 0.9900
C10 H10B 0.9900
C11 C12 1.547(4)
C11 H11A 0.9900
C11 H11B 0.9900
C12 H12A 0.9900
C12 H12B 0.9900
C18B C18A 1.525(4)
C18B H18A 0.9800
C18B H18B 0.9800
C18B H18C 0.9800
C18A C18 1.508(4)
C18A H18D 0.9900
C18A H18E 0.9900
C18 C17 1.401(4)
C18 C13 1.410(4)
C13 C14 1.402(4)
C14 C15 1.395(4)
C14 C14A 1.504(4)
C15 C16 1.390(4)
C15 H15 0.9500
C16 C17 1.376(4)
C16 H16 0.9500
C17 H17 0.9500
C14A C14B 1.525(4)
C14A H14A 0.9900
C14A H14B 0.9900
C14B H14C 0.9800
C14B H14D 0.9800
C14B H14E 0.9800
C19 C24 1.402(4)
C19 C20 1.405(3)
C20 C21 1.390(3)
C20 C20A 1.510(4)
C20A C20B 1.535(4)
C20A H20A 0.9900
C20A H20B 0.9900
C20B H20C 0.9800
C20B H20D 0.9800
C20B H20E 0.9800
C21 C22 1.385(4)
C21 H21 0.9500
C22 C23 1.381(4)
C22 H22 0.9500
C23 C24 1.392(3)
C23 H23 0.9500
C24 C24A 1.506(3)
C24A C24C 1.416(8)
C24A C24B 1.469(4)
C24A H24A 0.9900
C24A H24B 0.9900
C24A H24C 0.9900
C24A H24D 0.9900
C24B H24E 0.9800
C24B H24F 0.9800
C24B H24G 0.9800
C24C H24H 0.9800
C24C H24I 0.9800
C24C H24J 0.9800

loop_
_geom_torsion_atom_site_label_1
_geom_torsion_atom_site_label_2
_geom_torsion_atom_site_label_3
_geom_torsion_atom_site_label_4
_geom_torsion
C13 N1 C2 C3 178.6(2)
C13 N1 C2 C1 -1.5(4)
C7 N2 C3 C4 -1.3(4)
C7 N2 C3 C2 177.9(2)
N1 C2 C3 N2 -167.9(2)
C1 C2 C3 N2 12.2(3)
N1 C2 C3 C4 11.3(4)
C1 C2 C3 C4 -168.6(2)
N2 C3 C4 C5 -0.7(4)
C2 C3 C4 C5 -179.8(2)
C3 C4 C5 C6 2.0(4)
C4 C5 C6 C7 -1.4(4)
C4 C5 C6 C12 179.3(2)
C3 N2 C7 C6 2.0(4)
C3 N2 C7 C8 -178.8(2)
C5 C6 C7 N2 -0.6(4)
C12 C6 C7 N2 178.6(2)
C5 C6 C7 C8 -179.8(2)
C12 C6 C7 C8 -0.5(4)
C19 N3 C8 C7 177.6(2)
C19 N3 C8 C9 0.1(4)
N2 C7 C8 N3 -40.8(3)
C6 C7 C8 N3 138.5(2)
N2 C7 C8 C9 136.9(2)
C6 C7 C8 C9 -43.9(3)
N3 C8 C9 C10 168.1(2)
C7 C8 C9 C10 -9.3(4)
C8 C9 C10 C11 77.4(3)
C9 C10 C11 C12 -43.5(3)
C5 C6 C12 C11 -108.8(3)
C7 C6 C12 C11 72.0(3)
C10 C11 C12 C6 -45.0(3)
C18B C18A C18 C17 98.1(3)
C18B C18A C18 C13 -79.5(3)
C17 C18 C13 C14 1.1(3)
C18A C18 C13 C14 178.7(2)
C17 C18 C13 N1 -172.8(2)
C18A C18 C13 N1 4.9(3)
C2 N1 C13 C14 95.2(3)
C2 N1 C13 C18 -90.7(3)
C18 C13 C14 C15 -2.3(4)
N1 C13 C14 C15 171.5(2)
C18 C13 C14 C14A 178.7(2)
N1 C13 C14 C14A -7.4(3)
C13 C14 C15 C16 1.4(4)
C14A C14 C15 C16 -179.6(2)
C14 C15 C16 C17 0.8(4)
C15 C16 C17 C18 -2.1(4)
C13 C18 C17 C16 1.2(4)
C18A C18 C17 C16 -176.5(2)
C15 C14 C14A C14B -96.8(3)
C13 C14 C14A C14B 82.1(3)
C8 N3 C19 C24 -95.7(3)
C8 N3 C19 C20 92.2(3)
C24 C19 C20 C21 1.0(4)
N3 C19 C20 C21 172.9(2)
C24 C19 C20 C20A -176.7(2)
N3 C19 C20 C20A -4.9(4)
C21 C20 C20A C20B -106.6(3)
C19 C20 C20A C20B 71.0(3)
C19 C20 C21 C22 -1.6(4)
C20A C20 C21 C22 176.2(2)
C20 C21 C22 C23 0.9(4)
C21 C22 C23 C24 0.4(4)
C22 C23 C24 C19 -0.9(4)
C22 C23 C24 C24A 179.8(3)
C20 C19 C24 C23 0.2(4)
N3 C19 C24 C23 -171.7(2)
C20 C19 C24 C24A 179.5(2)
N3 C19 C24 C24A 7.6(4)
C23 C24 C24A C24C 90.2(7)
C19 C24 C24A C24C -89.1(7)
C23 C24 C24A C24B 10.7(4)
C19 C24 C24A C24B -168.6(3)
